data_4111405
loop_
_publ_author_name
'Aditya K. Unni'
'Norito Takenaka'
'Hisashi Yamamoto'
'Viresh H. Rawal'

_publ_section_title
;
 Axially Chiral Biaryl Diols Catalyze Highly Enantioselective
 Hetero-Diels-Alder Reactions through Hydrogen Bonding
;
_journal_name_full 'Journal of the American Chemical Society'
_journal_page_first 1336
_journal_page_last 1337
_journal_paper_doi 10.1021/ja044076x
_journal_volume 127
_journal_year 2005
_chemical_formula_sum 'C53 H40 O3'
_chemical_formula_weight 724.85
_chemical_name_systematic
; 
 ? 
;
_space_group_IT_number 19
_symmetry_space_group_name_Hall 'P 2ac 2ab'
_symmetry_space_group_name_H-M 'P 21 21 21'
_atom_sites_solution_hydrogens geom
_atom_sites_solution_primary direct
_atom_sites_solution_secondary difmap
_audit_creation_method SHELXL-97
_cell_angle_alpha 90.00
_cell_angle_beta 90.00
_cell_angle_gamma 90.00
_cell_formula_units_Z 4
_cell_length_a 10.3095(17)
_cell_length_b 10.4553(18)
_cell_length_c 35.754(6)
_cell_measurement_temperature 100(2)
_cell_volume 3853.9(11)
_computing_structure_refinement 'SHELXL-97 (Sheldrick, 1997)'
_computing_structure_solution 'SHELXS-97 (Sheldrick, 1990)'
_diffrn_ambient_temperature 100(2)
_diffrn_measured_fraction_theta_full 0.999
_diffrn_measured_fraction_theta_max 0.999
_diffrn_radiation_monochromator graphite
_diffrn_radiation_source 'fine-focus sealed tube'
_diffrn_radiation_type MoK\a
_diffrn_radiation_wavelength 0.71073
_diffrn_reflns_av_R_equivalents 0.0452
_diffrn_reflns_av_sigmaI/netI 0.0396
_diffrn_reflns_limit_h_max 12
_diffrn_reflns_limit_h_min -12
_diffrn_reflns_limit_k_max 12
_diffrn_reflns_limit_k_min -12
_diffrn_reflns_limit_l_max 42
_diffrn_reflns_limit_l_min -42
_diffrn_reflns_number 37654
_diffrn_reflns_theta_full 25.03
_diffrn_reflns_theta_max 25.03
_diffrn_reflns_theta_min 2.03
_exptl_absorpt_coefficient_mu 0.076
_exptl_absorpt_correction_T_max 0.9924
_exptl_absorpt_correction_T_min 0.842
_exptl_absorpt_correction_type multi-scan
_exptl_absorpt_process_details
;
 Absorption corrections were applied using SADABS
 based on redundant diffractions. SHELXTL (version 5.1) program library 
 (G. Sheldrick, Bruker Analytical X-ray Systems, Madison, WI).
;
_exptl_crystal_density_diffrn 1.249
_exptl_crystal_F_000 1528
_exptl_crystal_size_max 0.25
_exptl_crystal_size_mid 0.20
_exptl_crystal_size_min 0.10
_refine_diff_density_max 0.177
_refine_diff_density_min -0.160
_refine_diff_density_rms 0.037
_refine_ls_abs_structure_details 'Flack H D (1983), Acta Cryst. A39, 876-881'
_refine_ls_abs_structure_Flack 0.2(13)
_refine_ls_extinction_method none
_refine_ls_goodness_of_fit_ref 1.206
_refine_ls_hydrogen_treatment constr
_refine_ls_matrix_type full
_refine_ls_number_parameters 507
_refine_ls_number_reflns 6817
_refine_ls_number_restraints 0
_refine_ls_restrained_S_all 1.206
_refine_ls_R_factor_all 0.0486
_refine_ls_R_factor_gt 0.0467
_refine_ls_shift/su_max 0.001
_refine_ls_shift/su_mean 0.000
_refine_ls_structure_factor_coef Fsqd
_refine_ls_weighting_details 'calc w=1/[\s^2^(Fo^2^)+(0.0192P)^2^+1.4065P] where P=(Fo^2^+2Fc^2^)/3'
_refine_ls_weighting_scheme calc
_refine_ls_wR_factor_gt 0.0909
_refine_ls_wR_factor_ref 0.0916
_reflns_number_gt 6645
_reflns_number_total 6817
_reflns_threshold_expression >2sigma(I)
_cod_data_source_file ja044076xsi20040929_123440.cif
_cod_data_source_block nori02s
_cod_database_code 4111405

loop_
_symmetry_equiv_pos_as_xyz
'x, y, z'
'-x+1/2, -y, z+1/2'
'-x, y+1/2, -z+1/2'
'x+1/2, -y+1/2, -z'

loop_
_atom_site_label
_atom_site_type_symbol
_atom_site_fract_x
_atom_site_fract_y
_atom_site_fract_z
_atom_site_U_iso_or_equiv
_atom_site_adp_type
_atom_site_occupancy
_atom_site_symmetry_multiplicity
_atom_site_calc_flag
_atom_site_refinement_flags
C1 C 0.7854(2) 0.4361(2) 0.63604(6) 0.0183(5) Uani 1 1 d .
C2 C 0.8500(2) 0.5138(2) 0.60945(6) 0.0228(5) Uani 1 1 d .
H2 H 0.9096 0.4754 0.5926 0.027 Uiso 1 1 calc R
C3 C 0.8287(3) 0.6415(2) 0.60750(7) 0.0277(6) Uani 1 1 d .
H3 H 0.8738 0.6908 0.5893 0.033 Uiso 1 1 calc R
C4 C 0.7411(3) 0.7026(2) 0.63191(7) 0.0298(6) Uani 1 1 d .
H4 H 0.7283 0.7925 0.6308 0.036 Uiso 1 1 calc R
C5 C 0.6748(2) 0.6296(2) 0.65728(7) 0.0283(6) Uani 1 1 d .
H5 H 0.6136 0.6695 0.6734 0.034 Uiso 1 1 calc R
C6 C 0.6951(2) 0.4966(2) 0.66017(6) 0.0207(5) Uani 1 1 d .
C7 C 0.6321(2) 0.4224(2) 0.68764(6) 0.0228(5) Uani 1 1 d .
H7 H 0.5694 0.4606 0.7036 0.027 Uiso 1 1 calc R
C8 C 0.6610(2) 0.2958(2) 0.69137(6) 0.0200(5) Uani 1 1 d .
H8 H 0.6177 0.2477 0.7102 0.024 Uiso 1 1 calc R
C9 C 0.7526(2) 0.2331(2) 0.66839(6) 0.0181(5) Uani 1 1 d .
C10 C 0.7874(2) 0.0933(2) 0.67769(6) 0.0197(5) Uani 1 1 d .
C11 C 0.6695(2) 0.0174(2) 0.69245(6) 0.0198(5) Uani 1 1 d .
C12 C 0.5500(2) 0.0288(2) 0.67429(6) 0.0228(5) Uani 1 1 d .
H12 H 0.5403 0.0895 0.6547 0.027 Uiso 1 1 calc R
C13 C 0.4458(2) -0.0468(2) 0.68438(6) 0.0254(6) Uani 1 1 d .
H13 H 0.3649 -0.0374 0.6719 0.030 Uiso 1 1 calc R
C14 C 0.4595(2) -0.1363(3) 0.71270(6) 0.0277(6) Uani 1 1 d .
H14 H 0.3881 -0.1884 0.7197 0.033 Uiso 1 1 calc R
C15 C 0.5767(2) -0.1494(3) 0.73059(7) 0.0285(6) Uani 1 1 d .
H15 H 0.5864 -0.2110 0.7499 0.034 Uiso 1 1 calc R
C16 C 0.6810(2) -0.0730(2) 0.72050(6) 0.0245(6) Uani 1 1 d .
H16 H 0.7615 -0.0829 0.7331 0.029 Uiso 1 1 calc R
C17 C 0.8988(2) 0.0923(2) 0.70612(6) 0.0210(5) Uani 1 1 d .
C18 C 1.0077(2) 0.0189(3) 0.69996(8) 0.0318(6) Uani 1 1 d .
H18 H 1.0146 -0.0306 0.6778 0.038 Uiso 1 1 calc R
C19 C 1.1083(3) 0.0168(3) 0.72620(8) 0.0418(7) Uani 1 1 d .
H19 H 1.1830 -0.0342 0.7217 0.050 Uiso 1 1 calc R
C20 C 1.1001(3) 0.0878(3) 0.75854(8) 0.0414(8) Uani 1 1 d .
H20 H 1.1686 0.0864 0.7763 0.050 Uiso 1 1 calc R
C21 C 0.9921(3) 0.1604(3) 0.76468(8) 0.0438(8) Uani 1 1 d .
H21 H 0.9853 0.2101 0.7868 0.053 Uiso 1 1 calc R
C22 C 0.8925(3) 0.1618(3) 0.73878(7) 0.0359(7) Uani 1 1 d .
H22 H 0.8177 0.2121 0.7437 0.043 Uiso 1 1 calc R
C23 C 0.8124(2) 0.3026(2) 0.64024(6) 0.0170(5) Uani 1 1 d .
C24 C 0.9202(2) 0.2513(2) 0.61595(6) 0.0166(5) Uani 1 1 d .
C25 C 1.0485(2) 0.2679(2) 0.63056(6) 0.0174(5) Uani 1 1 d .
C26 C 1.0728(2) 0.3228(2) 0.66594(6) 0.0199(5) Uani 1 1 d .
H26 H 1.0021 0.3537 0.6804 0.024 Uiso 1 1 calc R
C27 C 1.1960(2) 0.3326(2) 0.67989(7) 0.0252(5) Uani 1 1 d .
H27 H 1.2098 0.3701 0.7038 0.030 Uiso 1 1 calc R
C28 C 1.3021(2) 0.2875(2) 0.65918(7) 0.0265(6) Uani 1 1 d .
H28 H 1.3870 0.2923 0.6694 0.032 Uiso 1 1 calc R
C29 C 1.2840(2) 0.2371(2) 0.62454(7) 0.0228(5) Uani 1 1 d .
H29 H 1.3567 0.2085 0.6105 0.027 Uiso 1 1 calc R
C30 C 1.1572(2) 0.2266(2) 0.60907(6) 0.0180(5) Uani 1 1 d .
C31 C 1.1360(2) 0.1784(2) 0.57274(6) 0.0208(5) Uani 1 1 d .
H31 H 1.2078 0.1542 0.5576 0.025 Uiso 1 1 calc R
C32 C 1.0133(2) 0.1664(2) 0.55920(6) 0.0190(5) Uani 1 1 d .
H32 H 1.0014 0.1340 0.5346 0.023 Uiso 1 1 calc R
C33 C 0.9024(2) 0.2004(2) 0.58052(6) 0.0160(5) Uani 1 1 d .
C34 C 0.7674(2) 0.1828(2) 0.56249(6) 0.0179(5) Uani 1 1 d .
C35 C 0.7643(2) 0.0770(2) 0.53268(6) 0.0192(5) Uani 1 1 d .
C36 C 0.8097(2) -0.0454(2) 0.54169(7) 0.0237(5) Uani 1 1 d .
H36 H 0.8521 -0.0595 0.5649 0.028 Uiso 1 1 calc R
C37 C 0.7935(2) -0.1453(2) 0.51709(7) 0.0274(6) Uani 1 1 d .
H37 H 0.8254 -0.2276 0.5235 0.033 Uiso 1 1 calc R
C38 C 0.7314(3) -0.1278(2) 0.48316(7) 0.0282(6) Uani 1 1 d .
H38 H 0.7203 -0.1974 0.4664 0.034 Uiso 1 1 calc R
C39 C 0.6858(2) -0.0075(2) 0.47398(7) 0.0272(6) Uani 1 1 d .
H39 H 0.6434 0.0060 0.4507 0.033 Uiso 1 1 calc R
C40 C 0.7019(2) 0.0932(2) 0.49872(6) 0.0224(5) Uani 1 1 d .
H40 H 0.6695 0.1753 0.4922 0.027 Uiso 1 1 calc R
C41 C 0.7199(2) 0.3105(2) 0.54709(6) 0.0190(5) Uani 1 1 d .
C42 C 0.7976(2) 0.3808(2) 0.52284(6) 0.0216(5) Uani 1 1 d .
H42 H 0.8811 0.3496 0.5164 0.026 Uiso 1 1 calc R
C43 C 0.7550(3) 0.4957(2) 0.50799(7) 0.0251(5) Uani 1 1 d .
H43 H 0.8098 0.5434 0.4918 0.030 Uiso 1 1 calc R
C44 C 0.6327(3) 0.5410(2) 0.51670(7) 0.0275(6) Uani 1 1 d .
H44 H 0.6026 0.6190 0.5062 0.033 Uiso 1 1 calc R
C45 C 0.5545(2) 0.4721(2) 0.54069(7) 0.0279(6) Uani 1 1 d .
H45 H 0.4707 0.5034 0.5470 0.033 Uiso 1 1 calc R
C46 C 0.5978(2) 0.3574(2) 0.55566(6) 0.0248(5) Uani 1 1 d .
H46 H 0.5430 0.3103 0.5720 0.030 Uiso 1 1 calc R
C47 C 0.4684(3) 0.8945(3) 0.58235(7) 0.0291(6) Uani 1 1 d .
H47 H 0.5508 0.8553 0.5792 0.035 Uiso 1 1 calc R
C48 C 0.3629(2) 0.8150(2) 0.59701(7) 0.0254(6) Uani 1 1 d .
C49 C 0.3887(3) 0.6907(3) 0.60691(7) 0.0350(6) Uani 1 1 d .
H49 H 0.4728 0.6561 0.6030 0.042 Uiso 1 1 calc R
C50 C 0.2917(3) 0.6153(3) 0.62268(8) 0.0441(8) Uani 1 1 d .
H50 H 0.3092 0.5293 0.6296 0.053 Uiso 1 1 calc R
C51 C 0.1697(3) 0.6669(3) 0.62807(8) 0.0418(7) Uani 1 1 d .
H51 H 0.1032 0.6159 0.6388 0.050 Uiso 1 1 calc R
C52 C 0.1435(3) 0.7911(3) 0.61809(7) 0.0349(7) Uani 1 1 d .
H52 H 0.0592 0.8254 0.6219 0.042 Uiso 1 1 calc R
C53 C 0.2395(2) 0.8662(3) 0.60254(7) 0.0286(6) Uani 1 1 d .
H53 H 0.2217 0.9522 0.5956 0.034 Uiso 1 1 calc R
O1 O 0.83082(16) 0.02441(15) 0.64550(4) 0.0230(4) Uani 1 1 d .
H1 H 0.7846 0.0439 0.6270 0.034 Uiso 1 1 calc R
O2 O 0.68219(15) 0.13787(16) 0.59172(4) 0.0202(4) Uani 1 1 d .
H2A H 0.6186 0.0999 0.5821 0.030 Uiso 1 1 calc R
O3 O 0.45872(17) 1.00633(18) 0.57395(5) 0.0324(4) Uani 1 1 d .

loop_
_atom_site_aniso_label
_atom_site_aniso_U_11
_atom_site_aniso_U_22
_atom_site_aniso_U_33
_atom_site_aniso_U_23
_atom_site_aniso_U_13
_atom_site_aniso_U_12
C1 0.0113(11) 0.0221(12) 0.0216(12) -0.0018(10) -0.0070(9) -0.0015(10)
C2 0.0209(12) 0.0281(13) 0.0193(12) -0.0031(11) -0.0047(10) -0.0032(11)
C3 0.0331(14) 0.0234(13) 0.0266(13) 0.0025(11) -0.0100(11) -0.0041(12)
C4 0.0295(15) 0.0210(13) 0.0387(15) -0.0003(12) -0.0114(12) 0.0003(11)
C5 0.0228(13) 0.0284(14) 0.0337(14) -0.0088(11) -0.0072(11) 0.0068(11)
C6 0.0130(11) 0.0259(12) 0.0231(12) -0.0067(10) -0.0075(9) 0.0027(10)
C7 0.0160(12) 0.0309(13) 0.0214(12) -0.0064(10) -0.0009(10) 0.0055(10)
C8 0.0150(12) 0.0278(13) 0.0171(11) -0.0018(10) -0.0016(10) -0.0001(10)
C9 0.0165(12) 0.0244(12) 0.0132(10) -0.0018(10) -0.0062(9) -0.0002(10)
C10 0.0212(12) 0.0211(12) 0.0167(11) -0.0023(9) -0.0007(9) 0.0003(10)
C11 0.0196(12) 0.0224(12) 0.0176(11) -0.0022(10) 0.0033(10) 0.0016(10)
C12 0.0258(13) 0.0255(13) 0.0170(12) 0.0009(10) -0.0017(10) -0.0022(11)
C13 0.0207(13) 0.0357(14) 0.0198(12) -0.0035(11) -0.0002(10) -0.0023(11)
C14 0.0242(13) 0.0329(14) 0.0260(13) -0.0037(12) 0.0077(11) -0.0083(12)
C15 0.0302(14) 0.0317(15) 0.0237(13) 0.0071(11) 0.0068(11) -0.0004(12)
C16 0.0230(13) 0.0316(14) 0.0189(12) 0.0008(11) 0.0026(10) 0.0031(11)
C17 0.0198(12) 0.0201(12) 0.0231(12) 0.0080(10) -0.0005(10) 0.0017(10)
C18 0.0245(14) 0.0375(16) 0.0333(15) 0.0029(13) 0.0024(11) 0.0070(12)
C19 0.0253(14) 0.0515(19) 0.0485(18) 0.0123(15) -0.0056(13) 0.0116(14)
C20 0.0264(15) 0.056(2) 0.0420(17) 0.0157(15) -0.0169(13) -0.0018(14)
C21 0.0449(18) 0.056(2) 0.0310(15) -0.0039(15) -0.0134(14) 0.0055(16)
C22 0.0314(15) 0.0464(18) 0.0297(14) -0.0048(13) -0.0059(12) 0.0112(14)
C23 0.0128(12) 0.0214(12) 0.0166(11) -0.0025(9) -0.0044(9) -0.0004(10)
C24 0.0187(12) 0.0132(11) 0.0180(11) 0.0049(9) 0.0019(9) 0.0017(9)
C25 0.0187(12) 0.0143(11) 0.0191(11) 0.0029(9) 0.0027(10) -0.0016(10)
C26 0.0193(12) 0.0207(12) 0.0197(12) 0.0008(10) -0.0005(10) 0.0011(10)
C27 0.0243(13) 0.0269(13) 0.0244(12) -0.0011(10) -0.0071(10) -0.0014(11)
C28 0.0173(13) 0.0301(14) 0.0321(14) 0.0048(11) -0.0079(11) -0.0025(11)
C29 0.0156(13) 0.0237(13) 0.0290(13) 0.0031(10) 0.0012(10) 0.0037(10)
C30 0.0192(12) 0.0141(11) 0.0207(12) 0.0034(9) 0.0015(10) -0.0009(10)
C31 0.0200(13) 0.0220(12) 0.0205(12) 0.0028(10) 0.0045(10) 0.0038(10)
C32 0.0244(13) 0.0161(11) 0.0164(11) 0.0006(9) 0.0007(9) -0.0011(10)
C33 0.0197(12) 0.0113(11) 0.0171(11) 0.0053(9) -0.0015(9) 0.0002(9)
C34 0.0166(12) 0.0221(12) 0.0151(11) 0.0006(9) 0.0015(9) -0.0044(10)
C35 0.0171(12) 0.0207(12) 0.0198(11) 0.0012(10) 0.0021(10) -0.0040(10)
C36 0.0275(13) 0.0244(13) 0.0191(11) 0.0021(10) -0.0007(11) -0.0030(11)
C37 0.0305(14) 0.0209(13) 0.0307(13) -0.0013(11) 0.0034(11) -0.0002(11)
C38 0.0338(15) 0.0250(13) 0.0260(13) -0.0082(11) 0.0038(11) -0.0094(12)
C39 0.0297(14) 0.0321(14) 0.0197(12) -0.0046(11) -0.0033(11) -0.0024(12)
C40 0.0217(13) 0.0246(13) 0.0210(12) -0.0003(10) 0.0012(10) -0.0011(11)
C41 0.0198(12) 0.0232(12) 0.0140(11) -0.0036(9) -0.0042(9) -0.0013(10)
C42 0.0187(12) 0.0256(13) 0.0204(11) -0.0007(10) -0.0024(10) -0.0031(10)
C43 0.0301(14) 0.0216(13) 0.0235(12) -0.0001(10) -0.0056(11) -0.0037(11)
C44 0.0304(15) 0.0210(13) 0.0311(14) -0.0016(11) -0.0075(12) 0.0027(11)
C45 0.0209(13) 0.0256(14) 0.0371(15) -0.0067(12) -0.0044(11) 0.0064(11)
C46 0.0222(13) 0.0270(13) 0.0252(12) -0.0028(11) 0.0005(10) 0.0006(11)
C47 0.0215(14) 0.0371(16) 0.0288(14) -0.0054(12) -0.0062(11) 0.0013(12)
C48 0.0243(14) 0.0259(14) 0.0259(13) -0.0040(11) -0.0053(10) -0.0022(11)
C49 0.0342(15) 0.0341(15) 0.0366(15) -0.0007(13) -0.0111(13) 0.0034(13)
C50 0.058(2) 0.0285(16) 0.0453(17) 0.0065(13) -0.0203(16) -0.0082(15)
C51 0.0472(19) 0.0394(17) 0.0389(16) 0.0043(14) -0.0036(14) -0.0194(16)
C52 0.0273(15) 0.0372(16) 0.0400(16) -0.0073(13) -0.0002(12) -0.0056(13)
C53 0.0285(14) 0.0253(14) 0.0319(13) -0.0024(11) -0.0047(11) -0.0019(12)
O1 0.0262(9) 0.0240(9) 0.0188(8) 0.0003(7) 0.0039(7) 0.0015(8)
O2 0.0173(8) 0.0254(9) 0.0177(8) -0.0003(7) 0.0001(7) -0.0041(7)
O3 0.0264(10) 0.0364(11) 0.0343(10) 0.0025(9) -0.0048(8) -0.0090(9)

loop_
_atom_type_symbol
_atom_type_description
_atom_type_scat_dispersion_real
_atom_type_scat_dispersion_imag
_atom_type_scat_source
C C 0.0033 0.0016 'International Tables Vol C Tables 4.2.6.8 and 6.1.1.4'
H H 0.0000 0.0000 'International Tables Vol C Tables 4.2.6.8 and 6.1.1.4'
O O 0.0106 0.0060 'International Tables Vol C Tables 4.2.6.8 and 6.1.1.4'

loop_
_geom_angle_atom_site_label_1
_geom_angle_atom_site_label_2
_geom_angle_atom_site_label_3
_geom_angle
C2 C1 C6 117.5(2)
C2 C1 C23 122.5(2)
C6 C1 C23 119.9(2)
C3 C2 C1 121.6(2)
C2 C3 C4 121.2(2)
C5 C4 C3 118.5(2)
C4 C5 C6 121.7(2)
C5 C6 C7 121.7(2)
C5 C6 C1 119.5(2)
C7 C6 C1 118.7(2)
C8 C7 C6 120.1(2)
C7 C8 C9 122.6(2)
C23 C9 C8 118.4(2)
C23 C9 C10 123.4(2)
C8 C9 C10 118.0(2)
O1 C10 C17 107.17(18)
O1 C10 C9 112.14(18)
C17 C10 C9 108.89(18)
O1 C10 C11 105.21(18)
C17 C10 C11 111.05(18)
C9 C10 C11 112.24(19)
C16 C11 C12 118.1(2)
C16 C11 C10 122.1(2)
C12 C11 C10 119.4(2)
C13 C12 C11 121.0(2)
C12 C13 C14 119.9(2)
C15 C14 C13 119.8(2)
C14 C15 C16 120.2(2)
C11 C16 C15 121.1(2)
C22 C17 C18 117.9(2)
C22 C17 C10 121.5(2)
C18 C17 C10 120.6(2)
C17 C18 C19 120.4(3)
C20 C19 C18 120.6(3)
C21 C20 C19 119.0(3)
C20 C21 C22 120.3(3)
C17 C22 C21 121.8(3)
C9 C23 C1 120.1(2)
C9 C23 C24 124.0(2)
C1 C23 C24 115.5(2)
C33 C24 C25 120.1(2)
C33 C24 C23 124.4(2)
C25 C24 C23 115.27(19)
C26 C25 C30 117.8(2)
C26 C25 C24 122.7(2)
C30 C25 C24 119.5(2)
C27 C26 C25 121.5(2)
C26 C27 C28 120.4(2)
C29 C28 C27 120.3(2)
C28 C29 C30 120.6(2)
C31 C30 C29 121.8(2)
C31 C30 C25 118.9(2)
C29 C30 C25 119.3(2)
C32 C31 C30 120.3(2)
C31 C32 C33 122.3(2)
C24 C33 C32 118.7(2)
C24 C33 C34 123.1(2)
C32 C33 C34 118.14(18)
O2 C34 C41 110.55(18)
O2 C34 C35 104.80(17)
C41 C34 C35 111.90(17)
O2 C34 C33 106.53(17)
C41 C34 C33 109.61(18)
C35 C34 C33 113.21(19)
C40 C35 C36 118.0(2)
C40 C35 C34 122.0(2)
C36 C35 C34 119.4(2)
C37 C36 C35 120.4(2)
C36 C37 C38 121.1(2)
C39 C38 C37 119.1(2)
C38 C39 C40 120.0(2)
C35 C40 C39 121.5(2)
C46 C41 C42 118.3(2)
C46 C41 C34 121.4(2)
C42 C41 C34 120.2(2)
C43 C42 C41 121.0(2)
C44 C43 C42 120.0(2)
C45 C44 C43 119.6(2)
C44 C45 C46 120.2(2)
C41 C46 C45 120.9(2)
O3 C47 C48 125.1(3)
C49 C48 C53 120.2(2)
C49 C48 C47 119.0(2)
C53 C48 C47 120.7(2)
C48 C49 C50 120.1(3)
C51 C50 C49 119.2(3)
C52 C51 C50 120.8(3)
C51 C52 C53 120.1(3)
C52 C53 C48 119.5(3)

loop_
_geom_bond_atom_site_label_1
_geom_bond_atom_site_label_2
_geom_bond_distance
C1 C2 1.417(3)
C1 C6 1.418(3)
C1 C23 1.432(3)
C2 C3 1.355(3)
C3 C4 1.409(4)
C4 C5 1.368(4)
C5 C6 1.410(3)
C6 C7 1.410(3)
C7 C8 1.363(3)
C8 C9 1.413(3)
C9 C23 1.386(3)
C9 C10 1.541(3)
C10 O1 1.430(3)
C10 C17 1.534(3)
C10 C11 1.545(3)
C11 C16 1.383(3)
C11 C12 1.398(3)
C12 C13 1.381(3)
C13 C14 1.386(3)
C14 C15 1.374(4)
C15 C16 1.387(3)
C17 C22 1.377(3)
C17 C18 1.378(3)
C18 C19 1.398(4)
C19 C20 1.377(4)
C20 C21 1.366(4)
C21 C22 1.383(4)
C23 C24 1.509(3)
C24 C33 1.386(3)
C24 C25 1.433(3)
C25 C26 1.412(3)
C25 C30 1.426(3)
C26 C27 1.368(3)
C27 C28 1.402(3)
C28 C29 1.359(3)
C29 C30 1.424(3)
C30 C31 1.410(3)
C31 C32 1.361(3)
C32 C33 1.419(3)
C33 C34 1.545(3)
C34 O2 1.444(3)
C34 C41 1.525(3)
C34 C35 1.537(3)
C35 C40 1.384(3)
C35 C36 1.400(3)
C36 C37 1.376(3)
C37 C38 1.384(3)
C38 C39 1.382(4)
C39 C40 1.386(3)
C41 C46 1.386(3)
C41 C42 1.390(3)
C42 C43 1.384(3)
C43 C44 1.382(4)
C44 C45 1.380(4)
C45 C46 1.388(3)
C47 O3 1.211(3)
C47 C48 1.466(4)
C48 C49 1.373(4)
C48 C53 1.394(3)
C49 C50 1.393(4)
C50 C51 1.382(4)
C51 C52 1.374(4)
C52 C53 1.380(4)

loop_
_geom_torsion_atom_site_label_1
_geom_torsion_atom_site_label_2
_geom_torsion_atom_site_label_3
_geom_torsion_atom_site_label_4
_geom_torsion
C6 C1 C2 C3 1.3(3)
C23 C1 C2 C3 -175.9(2)
C1 C2 C3 C4 0.0(4)
C2 C3 C4 C5 -1.6(4)
C3 C4 C5 C6 1.9(4)
C4 C5 C6 C7 176.5(2)
C4 C5 C6 C1 -0.6(3)
C2 C1 C6 C5 -1.0(3)
C23 C1 C6 C5 176.2(2)
C2 C1 C6 C7 -178.2(2)
C23 C1 C6 C7 -0.9(3)
C5 C6 C7 C8 -175.3(2)
C1 C6 C7 C8 1.8(3)
C6 C7 C8 C9 -0.4(3)
C7 C8 C9 C23 -2.0(3)
C7 C8 C9 C10 174.0(2)
C23 C9 C10 O1 -30.4(3)
C8 C9 C10 O1 153.85(19)
C23 C9 C10 C17 88.1(2)
C8 C9 C10 C17 -87.7(2)
C23 C9 C10 C11 -148.6(2)
C8 C9 C10 C11 35.7(3)
O1 C10 C11 C16 95.1(2)
C17 C10 C11 C16 -20.5(3)
C9 C10 C11 C16 -142.6(2)
O1 C10 C11 C12 -77.4(3)
C17 C10 C11 C12 167.0(2)
C9 C10 C11 C12 44.8(3)
C16 C11 C12 C13 0.8(3)
C10 C11 C12 C13 173.7(2)
C11 C12 C13 C14 -0.6(4)
C12 C13 C14 C15 0.0(4)
C13 C14 C15 C16 0.3(4)
C12 C11 C16 C15 -0.5(3)
C10 C11 C16 C15 -173.2(2)
C14 C15 C16 C11 0.0(4)
O1 C10 C17 C22 173.4(2)
C9 C10 C17 C22 51.9(3)
C11 C10 C17 C22 -72.2(3)
O1 C10 C17 C18 -8.0(3)
C9 C10 C17 C18 -129.5(2)
C11 C10 C17 C18 106.4(2)
C22 C17 C18 C19 -0.5(4)
C10 C17 C18 C19 -179.1(2)
C17 C18 C19 C20 0.0(4)
C18 C19 C20 C21 0.1(5)
C19 C20 C21 C22 0.2(5)
C18 C17 C22 C21 0.8(4)
C10 C17 C22 C21 179.4(3)
C20 C21 C22 C17 -0.7(5)
C8 C9 C23 C1 2.9(3)
C10 C9 C23 C1 -172.9(2)
C8 C9 C23 C24 174.4(2)
C10 C9 C23 C24 -1.4(3)
C2 C1 C23 C9 175.7(2)
C6 C1 C23 C9 -1.5(3)
C2 C1 C23 C24 3.4(3)
C6 C1 C23 C24 -173.68(19)
C9 C23 C24 C33 97.3(3)
C1 C23 C24 C33 -90.8(3)
C9 C23 C24 C25 -87.8(3)
C1 C23 C24 C25 84.1(2)
C33 C24 C25 C26 178.0(2)
C23 C24 C25 C26 2.9(3)
C33 C24 C25 C30 -2.7(3)
C23 C24 C25 C30 -177.80(19)
C30 C25 C26 C27 -2.1(3)
C24 C25 C26 C27 177.2(2)
C25 C26 C27 C28 -0.1(4)
C26 C27 C28 C29 1.9(4)
C27 C28 C29 C30 -1.4(4)
C28 C29 C30 C31 177.9(2)
C28 C29 C30 C25 -1.0(3)
C26 C25 C30 C31 -176.3(2)
C24 C25 C30 C31 4.4(3)
C26 C25 C30 C29 2.7(3)
C24 C25 C30 C29 -176.7(2)
C29 C30 C31 C32 178.2(2)
C25 C30 C31 C32 -2.9(3)
C30 C31 C32 C33 -0.3(3)
C25 C24 C33 C32 -0.5(3)
C23 C24 C33 C32 174.2(2)
C25 C24 C33 C34 -178.4(2)
C23 C24 C33 C34 -3.8(3)
C31 C32 C33 C24 2.0(3)
C31 C32 C33 C34 -179.9(2)
C24 C33 C34 O2 -40.4(3)
C32 C33 C34 O2 141.68(19)
C24 C33 C34 C41 79.3(3)
C32 C33 C34 C41 -98.7(2)
C24 C33 C34 C35 -155.0(2)
C32 C33 C34 C35 27.0(3)
O2 C34 C35 C40 108.3(2)
C41 C34 C35 C40 -11.6(3)
C33 C34 C35 C40 -136.0(2)
O2 C34 C35 C36 -62.8(3)
C41 C34 C35 C36 177.4(2)
C33 C34 C35 C36 52.9(3)
C40 C35 C36 C37 0.7(4)
C34 C35 C36 C37 172.1(2)
C35 C36 C37 C38 -0.4(4)
C36 C37 C38 C39 0.3(4)
C37 C38 C39 C40 -0.3(4)
C36 C35 C40 C39 -0.7(4)
C34 C35 C40 C39 -171.9(2)
C38 C39 C40 C35 0.6(4)
O2 C34 C41 C46 -12.2(3)
C35 C34 C41 C46 104.2(2)
C33 C34 C41 C46 -129.3(2)
O2 C34 C41 C42 170.08(19)
C35 C34 C41 C42 -73.5(3)
C33 C34 C41 C42 52.9(3)
C46 C41 C42 C43 0.9(3)
C34 C41 C42 C43 178.7(2)
C41 C42 C43 C44 -1.1(3)
C42 C43 C44 C45 1.0(4)
C43 C44 C45 C46 -0.7(4)
C42 C41 C46 C45 -0.5(3)
C34 C41 C46 C45 -178.3(2)
C44 C45 C46 C41 0.5(4)
O3 C47 C48 C49 -177.3(2)
O3 C47 C48 C53 -0.3(4)
C53 C48 C49 C50 -0.3(4)
C47 C48 C49 C50 176.7(2)
C48 C49 C50 C51 0.2(4)
C49 C50 C51 C52 0.0(4)
C50 C51 C52 C53 -0.1(4)
C51 C52 C53 C48 0.1(4)
C49 C48 C53 C52 0.1(4)
C47 C48 C53 C52 -176.8(2)

loop_
_cod_related_entry_id
_cod_related_entry_database
_cod_related_entry_code
1 ChemSpider 30660439
